data_1001000
loop_
_publ_author_name
'Leclaire, A.'
'Mitschler, A.'
'Monier, J.-C.'

_publ_section_title
;
 Structure cristalline de l'hydrate Ca(NO~3~)~2~.2H~2~ O \a
;
_journal_coden_ASTM ACBCAR
_journal_issue 4
_journal_name_full
;
 Acta Crystallographica, Section B: Structural Crystallography and
 Crystal Chemistry
;
_journal_page_first 1496
_journal_page_last 1499
_journal_paper_doi 10.1107/S0567740876005633
_journal_volume 32
_journal_year 1976
_chemical_formula_structural 'CA (N O3)2 (H2 O)2'
_chemical_formula_sum 'Ca H4 N2 O8'
_chemical_name_systematic 'Calcium nitrate dihydrate - \a'
_space_group_IT_number 68
_symmetry_cell_setting orthorhombic
_symmetry_space_group_name_Hall '-C 2a 2ac'
_symmetry_space_group_name_H-M 'C c c a :2'
_cell_angle_alpha 90.(0)
_cell_angle_beta 90.(0)
_cell_angle_gamma 90.(0)
_cell_formula_units_Z 16
_cell_length_a 11.827(9)
_cell_length_b 16.538(14)
_cell_length_c 12.622(12)
_cell_volume 2468.8
_exptl_crystal_density_meas 2.14
_refine_ls_R_factor_all 0.084
_cod_original_sg_symbol_H-M 'C c c a Z'
_cod_original_formula_sum 'H4 Ca N2 O8'
_cod_database_code 1001000

loop_
_symmetry_equiv_pos_as_xyz
x,y,z
1/2-x,y,1/2+z
1/2+x,1/2-y,1/2+z
-x,1/2-y,z
-x,-y,-z
1/2+x,-y,1/2-z
1/2-x,1/2+y,1/2-z
x,1/2+y,-z
1/2+x,1/2+y,z
-x,1/2+y,1/2+z
x,-y,1/2+z
1/2-x,-y,z
1/2-x,1/2-y,-z
x,1/2-y,1/2-z
-x,y,1/2-z
1/2+x,y,-z

loop_
_atom_site_label
_atom_site_type_symbol
_atom_site_symmetry_multiplicity
_atom_site_Wyckoff_symbol
_atom_site_fract_x
_atom_site_fract_y
_atom_site_fract_z
_atom_site_occupancy
_atom_site_attached_hydrogens
_atom_site_calc_flag
Ca1 Ca2+ 8 f 0.5 0.51059(11) 0.25 1. 0 d
Ca2 Ca2+ 8 e 0.27196(15) 0.25 0.25 1. 0 d
O1 O2- 16 i 0.13048(51) 0.13275(35) 0.27624(40) 1. 0 d
O2 O2- 16 i 0.02139(43) 0.12408(30) 0.41257(49) 1. 0 d
O3 O2- 16 i 0.13076(48) 0.22657(32) 0.39081(52) 1. 0 d
N1 N5+ 16 i 0.0925(5) 0.15981(36) 0.36143(54) 1. 0 d
O4 O2- 16 i 0.38141(55) 0.12587(38) 0.20372(41) 1. 0 d
O5 O2- 16 i 0.27399(49) 0.12827(33) 0.06603(51) 1. 0 d
O6 O2- 16 i 0.37308(56) 0.02063(33) 0.10241(51) 1. 0 d
N2 N5+ 16 i 0.34114(53) 0.0922(4) 0.12161(54) 1. 0 d
O7 O2- 16 i 0.38771(48) 0.20739(32) 0.39638(50) 1. 2 d
O8 O2- 16 i 0.36771(52) 0.03206(32) 0.3875(5) 1. 2 d
H1 H1+ 16 i 0.35937 0.22708 0.46641 0.5 0 d
H2 H1+ 16 i 0.46675 0.22846 0.3911 0.5 0 d
H3 H1+ 16 i 0.39037 0.01243 0.45937 0.5 0 d
H4 H1+ 16 i 0.37458 0.09228 0.38943 0.5 0 d
H5 H1+ 16 i 0.62616 0.2253 0.02908 0.5 0 d
H6 H1+ 16 i 0.61546 0.147 0.10102 0.5 0 d
H7 H1+ 16 i 0.61819 0.02242 0.03541 0.5 0 d
H8 H1+ 16 i 0.71489 0.02166 0.12253 0.5 0 d

loop_
_atom_type_symbol
_atom_type_oxidation_number
Ca2+ 2.000
O2- -2.000
N5+ 5.000
H1+ 1.000
